data_7203294
loop_
_publ_author_name
'Ofir, Yuval'
'Zelichenok, Alexander'
'Yitzchaik, Shlomo'

_publ_section_title
;
 1,4;5,8-naphthalene-tetracarboxylic diimide derivatives as model
 compounds for molecular layer epitaxy
;
_journal_issue 22
_journal_name_full 'Journal of Materials Chemistry'
_journal_page_first 2142
_journal_paper_doi 10.1039/b601258b
_journal_volume 16
_journal_year 2006
_chemical_formula_moiety 'C26 H30 N2 O4'
_chemical_formula_sum 'C26 H30 N2 O4'
_chemical_formula_weight 434.52
_chemical_name_systematic
;
?
;
_space_group_IT_number 2
_symmetry_cell_setting triclinic
_symmetry_space_group_name_Hall '-P 1'
_symmetry_space_group_name_H-M 'P -1'
_atom_sites_solution_hydrogens geom
_atom_sites_solution_primary direct
_atom_sites_solution_secondary difmap
_audit_creation_method SHELXL-97
_cell_angle_alpha 98.050(3)
_cell_angle_beta 93.611(3)
_cell_angle_gamma 96.270(3)
_cell_formula_units_Z 1
_cell_length_a 8.2649(15)
_cell_length_b 14.504(3)
_cell_length_c 4.8883(9)
_cell_measurement_temperature 293(2)
_cell_volume 574.91(19)
_computing_cell_refinement 'Bruker SMART'
_computing_data_collection 'Bruker SMART'
_computing_data_reduction 'Bruker SAINT'
_computing_molecular_graphics 'Bruker SHELXTL'
_computing_publication_material 'Bruker SHELXTL'
_computing_structure_refinement 'SHELXL-97 (Sheldrick, 1997)'
_computing_structure_solution 'SHELXS-97 (Sheldrick, 1990)'
_diffrn_ambient_temperature 293(2)
_diffrn_measured_fraction_theta_full 0.994
_diffrn_measured_fraction_theta_max 0.994
_diffrn_measurement_device_type 'CCD area detector'
_diffrn_measurement_method 'phi and omega scans'
_diffrn_radiation_monochromator graphite
_diffrn_radiation_source 'fine-focus sealed tube'
_diffrn_radiation_type MoK\a
_diffrn_radiation_wavelength 0.71073
_diffrn_reflns_av_R_equivalents 0.0656
_diffrn_reflns_av_sigmaI/netI 0.0647
_diffrn_reflns_limit_h_max 10
_diffrn_reflns_limit_h_min -10
_diffrn_reflns_limit_k_max 17
_diffrn_reflns_limit_k_min -17
_diffrn_reflns_limit_l_max 6
_diffrn_reflns_limit_l_min -5
_diffrn_reflns_number 5933
_diffrn_reflns_theta_full 25.99
_diffrn_reflns_theta_max 25.99
_diffrn_reflns_theta_min 2.72
_exptl_absorpt_coefficient_mu 0.085
_exptl_absorpt_correction_T_max 0.9899
_exptl_absorpt_correction_T_min 0.7635
_exptl_absorpt_correction_type integration
_exptl_absorpt_process_details 'Face-Indexed Absorption Correction, Bruker-XPREP'
_exptl_crystal_colour light
_exptl_crystal_density_diffrn 1.255
_exptl_crystal_density_method 'not measured'
_exptl_crystal_description plate
_exptl_crystal_F_000 232
_exptl_crystal_size_max 0.25
_exptl_crystal_size_mid 0.13
_exptl_crystal_size_min 0.12
_refine_diff_density_max 0.414
_refine_diff_density_min -0.331
_refine_diff_density_rms 0.067
_refine_ls_extinction_method none
_refine_ls_goodness_of_fit_ref 1.187
_refine_ls_hydrogen_treatment noref
_refine_ls_matrix_type full
_refine_ls_number_parameters 143
_refine_ls_number_reflns 2243
_refine_ls_number_restraints 0
_refine_ls_restrained_S_all 1.187
_refine_ls_R_factor_all 0.1781
_refine_ls_R_factor_gt 0.1401
_refine_ls_shift/su_max 0.018
_refine_ls_shift/su_mean 0.003
_refine_ls_structure_factor_coef Fsqd
_refine_ls_weighting_details 'calc w=1/[\s^2^(Fo^2^)+(0.1375P)^2^+0.6529P] where P=(Fo^2^+2Fc^2^)/3'
_refine_ls_weighting_scheme calc
_refine_ls_wR_factor_gt 0.3225
_refine_ls_wR_factor_ref 0.3502
_reflns_number_gt 1594
_reflns_number_total 2243
_reflns_threshold_expression >2sigma(I)
_cod_data_source_file b601258b.txt
_cod_data_source_block yuval12m
_cod_depositor_comments
;
The following automatic conversions were performed:
'_symmetry_cell_setting' value 'Triclinic' changed to 'triclinic'
according to '/home/saulius/struct/CIF-dictionaries/cif_core.dic'
dictionary named 'cif_core.dic' version 2.4.1 from 2010-06-29.

Automatic conversion script
Id: cif_fix_enum 1527 2010-12-29 10:47:43Z saulius 
;
_cod_original_cell_volume 574.90(18)
_cod_original_sg_symbol_H-M P-1
_cod_database_code 7203294

loop_
_symmetry_equiv_pos_as_xyz
'x, y, z'
'-x, -y, -z'

loop_
_atom_site_label
_atom_site_type_symbol
_atom_site_fract_x
_atom_site_fract_y
_atom_site_fract_z
_atom_site_U_iso_or_equiv
_atom_site_adp_type
_atom_site_occupancy
_atom_site_symmetry_multiplicity
_atom_site_calc_flag
_atom_site_refinement_flags
_atom_site_disorder_assembly
_atom_site_disorder_group
C1 C 0.3584(6) 0.6610(3) 0.8732(9) 0.0472(12) Uani 1 1 d . . .
C2 C 0.4815(5) 0.5990(3) 0.7819(9) 0.0422(11) Uani 1 1 d . . .
C3 C 0.4444(5) 0.5306(3) 0.5407(9) 0.0388(11) Uani 1 1 d . . .
C4 C 0.2914(5) 0.5239(3) 0.3815(9) 0.0404(11) Uani 1 1 d . . .
C5 C 0.1729(5) 0.5901(3) 0.4643(10) 0.0451(12) Uani 1 1 d . . .
C6 C 0.6296(5) 0.6028(3) 0.9290(9) 0.0449(12) Uani 1 1 d . . .
H6 H 0.6551 0.6472 1.0869 0.054 Uiso 1 1 calc R . .
C7 C 0.2585(5) 0.4573(3) 0.1510(9) 0.0462(12) Uani 1 1 d . . .
H7 H 0.1590 0.4526 0.0469 0.055 Uiso 1 1 calc R . .
C8 C 0.0932(6) 0.7172(4) 0.7903(11) 0.0582(15) Uani 1 1 d . . .
H8A H 0.0984 0.7298 0.9910 0.070 Uiso 1 1 calc R . .
H8B H -0.0154 0.6868 0.7249 0.070 Uiso 1 1 calc R . .
C9 C 0.1212(7) 0.8088(4) 0.6781(14) 0.0689(17) Uani 1 1 d . . .
H9A H 0.1254 0.7960 0.4787 0.083 Uiso 1 1 calc R . .
H9B H 0.2259 0.8418 0.7564 0.083 Uiso 1 1 calc R . .
C10 C -0.0119(11) 0.8716(5) 0.7440(18) 0.106(3) Uani 1 1 d . . .
H10A H -0.0199 0.8805 0.9429 0.128 Uiso 1 1 calc R . .
H10B H 0.0217 0.9325 0.6921 0.128 Uiso 1 1 calc R . .
C11 C -0.1712(12) 0.8376(8) 0.610(3) 0.156(4) Uani 1 1 d . . .
H11A H -0.2165 0.7814 0.6787 0.187 Uiso 1 1 d R . .
H11B H -0.1657 0.8233 0.4115 0.187 Uiso 1 1 d R . .
C12 C -0.314(5) 0.890(2) 0.587(7) 0.177(11) Uiso 0.50 1 d P . .
C13 C -0.352(5) 0.913(3) 0.827(8) 0.209(14) Uiso 0.50 1 d P . .
C121 C -0.280(4) 0.948(2) 0.710(8) 0.176(11) Uiso 0.50 1 d P . .
C131 C -0.441(4) 0.888(2) 0.652(8) 0.186(11) Uiso 0.50 1 d P . .
N1 N 0.2128(5) 0.6534(3) 0.7074(8) 0.0474(11) Uani 1 1 d . . .
O1 O 0.3819(5) 0.7169(3) 1.0826(7) 0.0670(12) Uani 1 1 d . . .
O2 O 0.0452(4) 0.5894(3) 0.3311(7) 0.0598(11) Uani 1 1 d . . .

loop_
_atom_site_aniso_label
_atom_site_aniso_U_11
_atom_site_aniso_U_22
_atom_site_aniso_U_33
_atom_site_aniso_U_23
_atom_site_aniso_U_13
_atom_site_aniso_U_12
C1 0.057(3) 0.044(3) 0.040(3) 0.001(2) 0.005(2) 0.008(2)
C2 0.043(3) 0.044(3) 0.038(2) 0.006(2) -0.0024(19) -0.003(2)
C3 0.039(2) 0.040(3) 0.039(2) 0.0130(19) -0.0016(18) 0.0021(18)
C4 0.035(2) 0.047(3) 0.039(2) 0.013(2) -0.0033(18) 0.001(2)
C5 0.036(2) 0.060(3) 0.041(2) 0.019(2) -0.0063(19) 0.005(2)
C6 0.043(3) 0.049(3) 0.037(2) -0.003(2) -0.0090(19) -0.001(2)
C7 0.037(2) 0.055(3) 0.043(3) 0.009(2) -0.0146(19) -0.006(2)
C8 0.054(3) 0.074(4) 0.052(3) 0.009(3) 0.012(2) 0.025(3)
C9 0.071(4) 0.054(3) 0.087(4) 0.017(3) 0.015(3) 0.019(3)
C10 0.124(7) 0.088(5) 0.116(6) 0.017(5) 0.013(5) 0.048(5)
C11 0.099(7) 0.169(10) 0.223(12) 0.070(9) 0.017(8) 0.065(7)
N1 0.043(2) 0.060(3) 0.041(2) 0.0116(19) 0.0017(17) 0.0132(19)
O1 0.075(3) 0.065(2) 0.055(2) -0.0146(19) -0.0036(19) 0.020(2)
O2 0.0377(19) 0.080(3) 0.061(2) 0.0077(19) -0.0145(16) 0.0153(17)

loop_
_atom_type_symbol
_atom_type_description
_atom_type_scat_dispersion_real
_atom_type_scat_dispersion_imag
_atom_type_scat_source
C C 0.0033 0.0016 'International Tables Vol C Tables 4.2.6.8 and 6.1.1.4'
H H 0.0000 0.0000 'International Tables Vol C Tables 4.2.6.8 and 6.1.1.4'
N N 0.0061 0.0033 'International Tables Vol C Tables 4.2.6.8 and 6.1.1.4'
O O 0.0106 0.0060 'International Tables Vol C Tables 4.2.6.8 and 6.1.1.4'

loop_
_geom_angle_atom_site_label_1
_geom_angle_atom_site_label_2
_geom_angle_atom_site_label_3
_geom_angle
_geom_angle_site_symmetry_1
_geom_angle_site_symmetry_3
_geom_angle_publ_flag
O1 C1 N1 120.4(4) . . ?
O1 C1 C2 121.9(5) . . ?
N1 C1 C2 117.8(4) . . ?
C6 C2 C3 118.4(4) . . ?
C6 C2 C1 121.9(4) . . ?
C3 C2 C1 119.7(4) . . ?
C3 C3 C2 120.3(5) 2_666 . ?
C3 C3 C4 119.3(5) 2_666 . ?
C2 C3 C4 120.3(4) . . ?
C7 C4 C3 119.2(4) . . ?
C7 C4 C5 121.2(4) . . ?
C3 C4 C5 119.7(4) . . ?
O2 C5 N1 120.4(4) . . ?
O2 C5 C4 122.0(4) . . ?
N1 C5 C4 117.6(4) . . ?
C2 C6 C7 121.7(4) . 2_666 ?
C2 C6 H6 119.1 . . ?
C7 C6 H6 119.1 2_666 . ?
C4 C7 C6 121.0(4) . 2_666 ?
C4 C7 H7 119.5 . . ?
C6 C7 H7 119.5 2_666 . ?
N1 C8 C9 112.8(4) . . ?
N1 C8 H8A 109.0 . . ?
C9 C8 H8A 109.0 . . ?
N1 C8 H8B 109.0 . . ?
C9 C8 H8B 109.0 . . ?
H8A C8 H8B 107.8 . . ?
C8 C9 C10 112.6(5) . . ?
C8 C9 H9A 109.1 . . ?
C10 C9 H9A 109.1 . . ?
C8 C9 H9B 109.1 . . ?
C10 C9 H9B 109.1 . . ?
H9A C9 H9B 107.8 . . ?
C11 C10 C9 115.6(7) . . ?
C11 C10 H10A 108.4 . . ?
C9 C10 H10A 108.4 . . ?
C11 C10 H10B 108.4 . . ?
C9 C10 H10B 108.4 . . ?
H10A C10 H10B 107.4 . . ?
C10 C11 C12 128.0(17) . . ?
C10 C11 C121 99.1(12) . . ?
C10 C11 H11A 111.0 . . ?
C12 C11 H11A 102.6 . . ?
C121 C11 H11A 115.5 . . ?
C10 C11 H11B 110.4 . . ?
C12 C11 H11B 94.0 . . ?
C121 C11 H11B 111.8 . . ?
H11A C11 H11B 108.8 . . ?
C13 C12 C11 106(3) . . ?
C131 C121 C11 89(2) . . ?
C1 N1 C5 124.8(4) . . ?
C1 N1 C8 118.1(4) . . ?
C5 N1 C8 117.1(4) . . ?

loop_
_geom_bond_atom_site_label_1
_geom_bond_atom_site_label_2
_geom_bond_distance
_geom_bond_site_symmetry_2
_geom_bond_publ_flag
C1 O1 1.204(5) . ?
C1 N1 1.393(6) . ?
C1 C2 1.479(7) . ?
C2 C6 1.372(6) . ?
C2 C3 1.424(6) . ?
C3 C3 1.384(9) 2_666 ?
C3 C4 1.429(6) . ?
C4 C7 1.370(6) . ?
C4 C5 1.481(7) . ?
C5 O2 1.203(5) . ?
C5 N1 1.393(6) . ?
C6 C7 1.376(7) 2_666 ?
C6 H6 0.9300 . ?
C7 C6 1.376(7) 2_666 ?
C7 H7 0.9300 . ?
C8 N1 1.464(6) . ?
C8 C9 1.508(8) . ?
C8 H8A 0.9700 . ?
C8 H8B 0.9700 . ?
C9 C10 1.524(9) . ?
C9 H9A 0.9700 . ?
C9 H9B 0.9700 . ?
C10 C11 1.437(13) . ?
C10 H10A 0.9700 . ?
C10 H10B 0.9700 . ?
C11 C12 1.48(3) . ?
C11 C121 1.94(3) . ?
C11 H11A 0.9700 . ?
C11 H11B 0.9700 . ?
C12 C121 0.97(4) . ?
C12 C13 1.24(4) . ?
C121 C131 1.50(5) . ?
